data_7039614
loop_
_publ_author_name
'Zhang, Wuyu'
'Saraei, Nina'
'Nie, Hanlin'
'Vaughn, John R.'
'Jones, Alexis S.'
'Mashuta, Mark S.'
'Buchanan, Robert M.'
'Grapperhaus, Craig A.'

_publ_section_title
;
 Reversible methanol addition to copper Schiff base complexes: a kinetic,
 structural and spectroscopic study of reactions at azomethine C[double
 bond, length as m-dash]N bonds.
;
_journal_issue 40
_journal_name_full 'Dalton transactions (Cambridge, England : 2003)'
_journal_page_first 15791
_journal_page_last 15799
_journal_paper_doi 10.1039/c6dt01955b
_journal_volume 45
_journal_year 2016
_chemical_formula_moiety 'C14 H24 Cu N6 O2, 2(B F4)'
_chemical_formula_sum 'C14 H24 B2 Cu F8 N6 O2'
_chemical_formula_weight 545.55
_chemical_name_common
;
[L2Cu(HOCH3)][BF4]2
;
_chemical_name_systematic
'[([(1-methyl-1H-imidazol-2-yl)methylidene] ({2-[(1-methyl-1H-imidazol-2-yl)methylidene]aminoethyl})amine) (perchlorato)copper(II)]perchlorate'
_space_group_IT_number 2
_symmetry_cell_setting triclinic
_symmetry_space_group_name_Hall '-P 1'
_symmetry_space_group_name_H-M 'P -1'
_atom_sites_solution_hydrogens geom
_atom_sites_solution_primary direct
_atom_sites_solution_secondary difmap
_audit_update_record
;
2016-05-05 deposited with the CCDC.
2016-06-21 downloaded from the CCDC.
;
_cell_angle_alpha 88.3240(19)
_cell_angle_beta 73.9097(18)
_cell_angle_gamma 82.5500(16)
_cell_formula_units_Z 2
_cell_length_a 7.83639(13)
_cell_length_b 11.5417(3)
_cell_length_c 12.5358(3)
_cell_measurement_reflns_used 12933
_cell_measurement_temperature 100.2(4)
_cell_measurement_theta_max 30.5260
_cell_measurement_theta_min 3.8210
_cell_volume 1080.17(4)
_computing_cell_refinement '<i>CrysAlis PRO</i> (Agilent, 2013)'
_computing_data_collection '<i>CrysAlis PRO</i> (Agilent, 2013)'
_computing_data_reduction '<i>CrysAlis PRO</i> (Agilent, 2013)'
_computing_molecular_graphics 'ORTEP-3 (Farrugia, 1997) and Mercury (Macrae<i>et al.</i>, 2006)'
_computing_publication_material 'PLATON (Spek, 2009)'
_computing_structure_refinement '<i>SHELXL-97</i> (Sheldrick, 2008)'
_computing_structure_solution '<i>SHELXS-97</i> (Sheldrick, 2008)'
_diffrn_ambient_temperature 100.2(4)
_diffrn_detector_area_resol_mean 10.2836
_diffrn_measured_fraction_theta_full 0.998
_diffrn_measured_fraction_theta_max 0.998
_diffrn_measurement_details
;
  1 omega  -76.00   14.00   1.0000   20.0000
omega____ theta____ kappa____ phi______ frames
    -      -15.8496  -77.0000 -150.0000 90

  2 omega  -88.00  -60.00   1.0000   20.0000
omega____ theta____ kappa____ phi______ frames
    -      -15.8496  -57.0000   60.0000 28

  3 omega  -44.00   58.00   1.0000   20.0000
omega____ theta____ kappa____ phi______ frames
    -      -15.8496   57.0000    0.0000 102

  4 omega   57.00   89.00   1.0000   20.0000
omega____ theta____ kappa____ phi______ frames
    -       16.1621   57.0000  -90.0000 32

  5 omega  -16.00   93.00   1.0000   20.0000
omega____ theta____ kappa____ phi______ frames
    -       16.1621   77.0000  120.0000 109

  6 omega  -90.00  -18.00   1.0000   20.0000
omega____ theta____ kappa____ phi______ frames
    -      -15.8496  -57.0000  150.0000 72

  7 omega  -45.00   58.00   1.0000   20.0000
omega____ theta____ kappa____ phi______ frames
    -      -15.8496   57.0000 -180.0000 103

  8 omega  -90.00   14.00   1.0000   20.0000
omega____ theta____ kappa____ phi______ frames
    -      -15.8496  -57.0000   30.0000 104

  9 omega  -58.00   46.00   1.0000   20.0000
omega____ theta____ kappa____ phi______ frames
    -       16.1621  -57.0000   60.0000 104

 10 omega  -13.00   90.00   1.0000   20.0000
omega____ theta____ kappa____ phi______ frames
    -       16.1621   57.0000    0.0000 103

 11 omega  -58.00   46.00   1.0000   20.0000
omega____ theta____ kappa____ phi______ frames
    -       16.1621  -57.0000  -90.0000 104

;
_diffrn_measurement_device_type 'Xcalibur, Ruby, Gemini'
_diffrn_measurement_method '\w scans'
_diffrn_radiation_monochromator graphite
_diffrn_radiation_source 'Enhance (Mo) X-ray Source'
_diffrn_radiation_type 'Mo K\a'
_diffrn_radiation_wavelength 0.71073
_diffrn_reflns_av_R_equivalents 0.0263
_diffrn_reflns_av_sigmaI/netI 0.0189
_diffrn_reflns_limit_h_max 10
_diffrn_reflns_limit_h_min -10
_diffrn_reflns_limit_k_max 15
_diffrn_reflns_limit_k_min -15
_diffrn_reflns_limit_l_max 16
_diffrn_reflns_limit_l_min -16
_diffrn_reflns_number 27089
_diffrn_reflns_theta_full 28.69
_diffrn_reflns_theta_max 28.69
_diffrn_reflns_theta_min 3.44
_exptl_absorpt_coefficient_mu 1.104
_exptl_absorpt_correction_T_max 1.000
_exptl_absorpt_correction_T_min 0.741
_exptl_absorpt_correction_type multi-scan
_exptl_absorpt_process_details
;
CrysAlisPro, Agilent Technologies,
Version 1.171.36.32 SCALE3 ABSPACK.
;
_exptl_crystal_colour blue
_exptl_crystal_density_diffrn 1.677
_exptl_crystal_density_method 'not measured'
_exptl_crystal_description prism
_exptl_crystal_F_000 554
_exptl_crystal_recrystallization_method 'vapor diffusion of ether into methanol'
_exptl_crystal_size_max 0.42
_exptl_crystal_size_mid 0.22
_exptl_crystal_size_min 0.21
_refine_diff_density_max 2.793
_refine_diff_density_min -1.901
_refine_diff_density_rms 0.112
_refine_ls_extinction_method none
_refine_ls_goodness_of_fit_ref 1.048
_refine_ls_hydrogen_treatment mixed
_refine_ls_matrix_type full
_refine_ls_number_parameters 350
_refine_ls_number_reflns 5581
_refine_ls_number_restraints 42
_refine_ls_restrained_S_all 1.190
_refine_ls_R_factor_all 0.0645
_refine_ls_R_factor_gt 0.0594
_refine_ls_shift/su_max 0.002
_refine_ls_shift/su_mean 0.000
_refine_ls_structure_factor_coef Fsqd
_refine_ls_weighting_details 'calc w=1/[\s^2^(Fo^2^)+(0.0193P)^2^+5.3434P] where P=(Fo^2^+2Fc^2^)/3'
_refine_ls_weighting_scheme calc
_refine_ls_wR_factor_gt 0.1257
_refine_ls_wR_factor_ref 0.1288
_reflns_number_gt 5092
_reflns_number_total 5581
_reflns_threshold_expression I>2\s(I)
_cod_data_source_file c6dt01955b2.cif
_cod_data_source_block cag237ltb_7
_cod_depositor_comments 'Adding full bibliography for 7039610--7039615.cif.'
_cod_original_sg_symbol_Hall '-P 1 '
_cod_database_code 7039614

loop_
_symmetry_equiv_pos_as_xyz
'x, y, z'
'-x, -y, -z'

loop_
_atom_site_label
_atom_site_type_symbol
_atom_site_fract_x
_atom_site_fract_y
_atom_site_fract_z
_atom_site_U_iso_or_equiv
_atom_site_adp_type
_atom_site_occupancy
_atom_site_symmetry_multiplicity
_atom_site_calc_flag
_atom_site_refinement_flags
Cu1 Cu 0.59865(6) 0.72599(4) 0.72898(4) 0.02088(12) Uani 1 1 d .
O1 O 0.9558(3) 0.6828(2) 0.4253(2) 0.0229(5) Uani 1 1 d .
O2 O 0.8280(4) 0.6771(3) 0.8083(3) 0.0350(7) Uani 1 1 d .
H2O H 0.880(9) 0.721(6) 0.818(6) 0.06(2) Uiso 1 1 d .
N1 N 0.6366(4) 0.5816(3) 0.6449(3) 0.0212(6) Uani 1 1 d .
N2 N 0.7390(4) 0.4928(3) 0.4829(3) 0.0226(6) Uani 1 1 d .
N3 N 0.7609(4) 0.7853(3) 0.5865(3) 0.0191(6) Uani 1 1 d .
H3N H 0.855(7) 0.779(4) 0.596(4) 0.025(12) Uiso 1 1 d .
N4 N 0.5587(4) 0.8917(3) 0.7711(3) 0.0214(6) Uani 1 1 d .
N5 N 0.4005(4) 0.7169(3) 0.8691(3) 0.0226(6) Uani 1 1 d .
N6 N 0.2115(4) 0.8222(3) 1.0068(3) 0.0231(6) Uani 1 1 d .
C1 C 0.7208(4) 0.5936(3) 0.5385(3) 0.0198(7) Uani 1 1 d .
C2 C 0.5997(5) 0.4674(3) 0.6581(3) 0.0241(7) Uani 1 1 d .
H2 H 0.541(6) 0.440(4) 0.726(4) 0.023(11) Uiso 1 1 d .
C3 C 0.6631(5) 0.4126(3) 0.5583(4) 0.0253(8) Uani 1 1 d .
H3 H 0.663(6) 0.337(4) 0.539(4) 0.028(12) Uiso 1 1 d .
C4 C 0.7786(5) 0.7078(3) 0.4912(3) 0.0200(7) Uani 1 1 d .
H4 H 0.702(5) 0.742(3) 0.450(3) 0.012(9) Uiso 1 1 d .
C5 C 0.6945(5) 0.9108(3) 0.5761(3) 0.0222(7) Uani 1 1 d .
H5A H 0.586(6) 0.914(4) 0.553(4) 0.023(11) Uiso 1 1 d .
H5B H 0.776(6) 0.951(4) 0.523(4) 0.023(11) Uiso 1 1 d .
C6 C 0.6579(5) 0.9688(3) 0.6893(3) 0.0243(7) Uani 1 1 d .
H6A H 0.766(6) 0.973(4) 0.706(4) 0.024(11) Uiso 1 1 d .
H6B H 0.599(6) 1.042(4) 0.693(4) 0.030(12) Uiso 1 1 d .
C7 C 0.4350(5) 0.9216(3) 0.8586(3) 0.0222(7) Uani 1 1 d .
H7 H 0.395(6) 0.998(4) 0.881(4) 0.030(12) Uiso 1 1 d .
C8 C 0.3507(5) 0.8234(3) 0.9149(3) 0.0211(7) Uani 1 1 d .
C9 C 0.2892(5) 0.6459(3) 0.9339(3) 0.0279(8) Uani 1 1 d .
H9 H 0.295(7) 0.566(4) 0.917(4) 0.035(13) Uiso 1 1 d .
C10 C 0.1715(5) 0.7099(3) 1.0198(3) 0.0271(8) Uani 1 1 d .
H10 H 0.080(7) 0.688(4) 1.078(4) 0.031(12) Uiso 1 1 d .
C11 C 0.8293(5) 0.4697(4) 0.3651(3) 0.0296(8) Uani 1 1 d .
H11A H 0.8040 0.5368 0.3223 0.044 Uiso 1 1 calc R
H11B H 0.7867 0.4035 0.3409 0.044 Uiso 1 1 calc R
H11C H 0.9561 0.4535 0.3547 0.044 Uiso 1 1 calc R
C12 C 0.1304(6) 0.9193(4) 1.0842(3) 0.0297(8) Uani 1 1 d .
H12A H 0.1871 0.9156 1.1432 0.045 Uiso 1 1 calc R
H12B H 0.0049 0.9141 1.1146 0.045 Uiso 1 1 calc R
H12C H 0.1459 0.9920 1.0457 0.045 Uiso 1 1 calc R
C13 C 1.0171(5) 0.7746(4) 0.3507(3) 0.0292(8) Uani 1 1 d .
H13A H 0.9297 0.8006 0.3118 0.044 Uiso 1 1 calc R
H13B H 1.1285 0.7461 0.2983 0.044 Uiso 1 1 calc R
H13C H 1.0343 0.8387 0.3921 0.044 Uiso 1 1 calc R
C14 C 0.8240(9) 0.5818(6) 0.8766(5) 0.0617(16) Uani 1 1 d .
H14A H 0.7469 0.6030 0.9491 0.093 Uiso 1 1 calc R
H14B H 0.9428 0.5557 0.8819 0.093 Uiso 1 1 calc R
H14C H 0.7796 0.5202 0.8466 0.093 Uiso 1 1 calc R
B1 B 0.1796(6) 0.8734(4) 0.6706(4) 0.0235(8) Uani 1 1 d .
F1 F 0.3295(3) 0.7897(2) 0.6363(2) 0.0310(5) Uani 1 1 d .
F2 F 0.2327(3) 0.98048(19) 0.6813(2) 0.0319(5) Uani 1 1 d .
F3 F 0.0702(4) 0.8419(3) 0.7727(2) 0.0414(6) Uani 1 1 d .
F4 F 0.0845(3) 0.8790(2) 0.5910(2) 0.0347(6) Uani 1 1 d .
B2 B 0.3488(6) 0.2563(4) 0.8460(5) 0.0479(15) Uani 1 1 d D
F5A F 0.2895(8) 0.3691(5) 0.8633(7) 0.0485(8) Uani 0.50 1 d PD
F6A F 0.4014(8) 0.2351(5) 0.7198(5) 0.0485(8) Uani 0.50 1 d PD
F7A F 0.5228(8) 0.2188(5) 0.8489(6) 0.0485(8) Uani 0.50 1 d PD
F8A F 0.2393(8) 0.1807(5) 0.8961(6) 0.0485(8) Uani 0.50 1 d PD
F5B F 0.2353(10) 0.3668(6) 0.8507(8) 0.0612(10) Uani 0.50 1 d PD
F6B F 0.3372(10) 0.2088(6) 0.7536(6) 0.0612(10) Uani 0.50 1 d PD
F7B F 0.5076(10) 0.2687(6) 0.8626(7) 0.0612(10) Uani 0.50 1 d PD
F8B F 0.2662(10) 0.1862(6) 0.9452(6) 0.0612(10) Uani 0.50 1 d PD

loop_
_atom_site_aniso_label
_atom_site_aniso_U_11
_atom_site_aniso_U_22
_atom_site_aniso_U_33
_atom_site_aniso_U_23
_atom_site_aniso_U_13
_atom_site_aniso_U_12
Cu1 0.0188(2) 0.0160(2) 0.0251(2) -0.00196(15) -0.00109(16) -0.00294(15)
O1 0.0168(12) 0.0225(12) 0.0263(13) 0.0011(10) -0.0018(10) -0.0007(9)
O2 0.0309(16) 0.0298(16) 0.0472(19) -0.0030(13) -0.0169(14) -0.0003(13)
N1 0.0149(13) 0.0174(13) 0.0300(16) -0.0018(11) -0.0037(12) -0.0020(10)
N2 0.0164(14) 0.0201(14) 0.0317(16) -0.0057(12) -0.0078(12) 0.0003(11)
N3 0.0157(14) 0.0182(14) 0.0242(15) -0.0016(11) -0.0061(11) -0.0027(11)
N4 0.0206(14) 0.0176(13) 0.0260(15) -0.0015(11) -0.0053(12) -0.0043(11)
N5 0.0212(14) 0.0195(14) 0.0254(15) -0.0004(11) -0.0034(12) -0.0035(11)
N6 0.0227(15) 0.0225(15) 0.0230(15) -0.0024(12) -0.0040(12) -0.0030(12)
C1 0.0135(14) 0.0174(15) 0.0284(17) -0.0028(13) -0.0063(13) -0.0004(12)
C2 0.0177(16) 0.0181(16) 0.035(2) -0.0003(14) -0.0053(15) -0.0027(13)
C3 0.0191(16) 0.0172(16) 0.039(2) -0.0042(15) -0.0079(15) -0.0014(13)
C4 0.0150(15) 0.0203(16) 0.0246(17) -0.0013(13) -0.0056(13) -0.0009(12)
C5 0.0210(17) 0.0169(15) 0.0273(18) 0.0016(13) -0.0041(14) -0.0033(13)
C6 0.0235(18) 0.0170(16) 0.0305(19) -0.0008(14) -0.0028(15) -0.0055(13)
C7 0.0219(17) 0.0186(16) 0.0262(17) -0.0021(13) -0.0066(14) -0.0024(13)
C8 0.0206(16) 0.0200(16) 0.0226(16) -0.0018(13) -0.0062(13) -0.0015(13)
C9 0.0278(19) 0.0209(17) 0.032(2) -0.0012(15) -0.0020(16) -0.0051(14)
C10 0.0261(19) 0.0251(18) 0.0276(19) 0.0019(15) -0.0019(15) -0.0065(15)
C11 0.0261(19) 0.0298(19) 0.032(2) -0.0114(16) -0.0068(16) -0.0006(15)
C12 0.034(2) 0.0271(19) 0.0242(18) -0.0056(15) -0.0016(16) -0.0019(16)
C13 0.0264(19) 0.0296(19) 0.0269(19) 0.0054(15) -0.0006(15) -0.0021(15)
C14 0.066(4) 0.070(4) 0.045(3) 0.014(3) -0.016(3) 0.006(3)
B1 0.0193(18) 0.0228(19) 0.030(2) 0.0012(16) -0.0081(16) -0.0043(15)
F1 0.0245(11) 0.0241(11) 0.0454(14) -0.0091(10) -0.0119(10) 0.0006(9)
F2 0.0343(13) 0.0195(11) 0.0455(14) -0.0026(10) -0.0173(11) -0.0027(9)
F3 0.0332(14) 0.0514(17) 0.0367(14) 0.0089(12) -0.0025(11) -0.0130(12)
F4 0.0257(12) 0.0429(14) 0.0423(14) 0.0048(11) -0.0177(11) -0.0119(10)
B2 0.027(2) 0.024(2) 0.086(5) -0.011(3) -0.002(3) -0.0065(19)
F5A 0.0340(16) 0.0314(14) 0.072(2) -0.0026(14) 0.0014(14) -0.0078(12)
F6A 0.0340(16) 0.0314(14) 0.072(2) -0.0026(14) 0.0014(14) -0.0078(12)
F7A 0.0340(16) 0.0314(14) 0.072(2) -0.0026(14) 0.0014(14) -0.0078(12)
F8A 0.0340(16) 0.0314(14) 0.072(2) -0.0026(14) 0.0014(14) -0.0078(12)
F5B 0.059(2) 0.050(2) 0.084(3) 0.0099(19) -0.036(2) -0.0123(18)
F6B 0.059(2) 0.050(2) 0.084(3) 0.0099(19) -0.036(2) -0.0123(18)
F7B 0.059(2) 0.050(2) 0.084(3) 0.0099(19) -0.036(2) -0.0123(18)
F8B 0.059(2) 0.050(2) 0.084(3) 0.0099(19) -0.036(2) -0.0123(18)

loop_
_atom_type_symbol
_atom_type_description
_atom_type_scat_dispersion_real
_atom_type_scat_dispersion_imag
_atom_type_scat_source
C C 0.0033 0.0016 'International Tables Vol C Tables 4.2.6.8 and 6.1.1.4'
H H 0.0000 0.0000 'International Tables Vol C Tables 4.2.6.8 and 6.1.1.4'
B B 0.0013 0.0007 'International Tables Vol C Tables 4.2.6.8 and 6.1.1.4'
N N 0.0061 0.0033 'International Tables Vol C Tables 4.2.6.8 and 6.1.1.4'
O O 0.0106 0.0060 'International Tables Vol C Tables 4.2.6.8 and 6.1.1.4'
F F 0.0171 0.0103 'International Tables Vol C Tables 4.2.6.8 and 6.1.1.4'
Cu Cu 0.3201 1.2651 'International Tables Vol C Tables 4.2.6.8 and 6.1.1.4'

loop_
_geom_angle_atom_site_label_1
_geom_angle_atom_site_label_2
_geom_angle_atom_site_label_3
_geom_angle
N1 Cu1 N4 162.99(13)
N1 Cu1 N5 109.34(13)
N4 Cu1 N5 81.98(13)
N1 Cu1 N3 83.93(12)
N4 Cu1 N3 82.72(12)
N5 Cu1 N3 162.57(12)
N1 Cu1 O2 95.93(12)
N4 Cu1 O2 95.41(13)
N5 Cu1 O2 96.01(13)
N3 Cu1 O2 93.69(13)
C4 O1 C13 114.0(3)
C14 O2 Cu1 119.2(4)
C14 O2 H2O 115(6)
Cu1 O2 H2O 121(6)
C1 N1 C2 106.6(3)
C1 N1 Cu1 112.7(2)
C2 N1 Cu1 140.7(3)
C1 N2 C3 107.1(3)
C1 N2 C11 127.2(3)
C3 N2 C11 125.6(3)
C4 N3 C5 117.2(3)
C4 N3 Cu1 111.3(2)
C5 N3 Cu1 107.0(2)
C4 N3 H3N 105(4)
C5 N3 H3N 110(3)
Cu1 N3 H3N 105(3)
C7 N4 C6 127.2(3)
C7 N4 Cu1 116.7(3)
C6 N4 Cu1 115.5(2)
C8 N5 C9 106.3(3)
C8 N5 Cu1 108.9(2)
C9 N5 Cu1 144.7(3)
C8 N6 C10 106.9(3)
C8 N6 C12 126.7(3)
C10 N6 C12 126.1(3)
N1 C1 N2 110.7(3)
N1 C1 C4 122.3(3)
N2 C1 C4 127.0(3)
C3 C2 N1 108.4(3)
C3 C2 H2 130(3)
N1 C2 H2 122(3)
C2 C3 N2 107.2(3)
C2 C3 H3 131(3)
N2 C3 H3 122(3)
O1 C4 N3 113.0(3)
O1 C4 C1 106.6(3)
N3 C4 C1 106.7(3)
O1 C4 H4 112(2)
N3 C4 H4 109(2)
C1 C4 H4 110(2)
N3 C5 C6 107.9(3)
N3 C5 H5A 107(3)
C6 C5 H5A 111(3)
N3 C5 H5B 114(3)
C6 C5 H5B 109(3)
H5A C5 H5B 108(4)
N4 C6 C5 106.9(3)
N4 C6 H6A 107(3)
C5 C6 H6A 110(3)
N4 C6 H6B 112(3)
C5 C6 H6B 113(3)
H6A C6 H6B 108(4)
N4 C7 C8 112.9(3)
N4 C7 H7 124(3)
C8 C7 H7 123(3)
N5 C8 N6 110.8(3)
N5 C8 C7 119.5(3)
N6 C8 C7 129.5(3)
N5 C9 C10 109.2(3)
N5 C9 H9 123(3)
C10 C9 H9 128(3)
N6 C10 C9 106.8(3)
N6 C10 H10 122(3)
C9 C10 H10 131(3)
N2 C11 H11A 109.5
N2 C11 H11B 109.5
H11A C11 H11B 109.5
N2 C11 H11C 109.5
H11A C11 H11C 109.5
H11B C11 H11C 109.5
N6 C12 H12A 109.5
N6 C12 H12B 109.5
H12A C12 H12B 109.5
N6 C12 H12C 109.5
H12A C12 H12C 109.5
H12B C12 H12C 109.5
O1 C13 H13A 109.5
O1 C13 H13B 109.5
H13A C13 H13B 109.5
O1 C13 H13C 109.5
H13A C13 H13C 109.5
H13B C13 H13C 109.5
O2 C14 H14A 109.5
O2 C14 H14B 109.5
H14A C14 H14B 109.5
O2 C14 H14C 109.5
H14A C14 H14C 109.5
H14B C14 H14C 109.5
F2 B1 F1 109.8(3)
F2 B1 F4 110.1(3)
F1 B1 F4 108.4(3)
F2 B1 F3 109.1(3)
F1 B1 F3 110.0(3)
F4 B1 F3 109.4(3)
F8A B2 F5A 117.3(5)
F8A B2 F6B 84.1(5)
F5A B2 F6B 117.4(7)
F8A B2 F7B 126.4(6)
F5A B2 F7B 92.8(5)
F6B B2 F7B 121.7(6)
F8A B2 F7A 110.9(5)
F5A B2 F7A 117.8(5)
F6B B2 F7A 104.0(5)
F7B B2 F7A 25.1(3)
F8A B2 F5B 105.1(5)
F5A B2 F5B 20.0(4)
F6B B2 F5B 101.9(6)
F7B B2 F5B 112.5(5)
F7A B2 F5B 137.1(5)
F8A B2 F8B 28.3(4)
F5A B2 F8B 110.6(6)
F6B B2 F8B 110.5(5)
F7B B2 F8B 101.9(6)
F7A B2 F8B 94.1(5)
F5B B2 F8B 107.9(5)
F8A B2 F6A 109.2(5)
F5A B2 F6A 107.1(6)
F6B B2 F6A 25.4(3)
F7B B2 F6A 101.5(5)
F7A B2 F6A 90.8(5)
F5B B2 F6A 98.7(6)
F8B B2 F6A 134.0(5)

loop_
_geom_bond_atom_site_label_1
_geom_bond_atom_site_label_2
_geom_bond_distance
Cu1 N1 1.943(3)
Cu1 N4 1.961(3)
Cu1 N5 2.007(3)
Cu1 N3 2.042(3)
Cu1 O2 2.288(3)
O1 C4 1.403(4)
O1 C13 1.434(4)
O2 C14 1.372(7)
O2 H2O 0.72(7)
N1 C1 1.325(5)
N1 C2 1.381(4)
N2 C1 1.345(4)
N2 C3 1.373(5)
N2 C11 1.465(5)
N3 C4 1.478(5)
N3 C5 1.489(4)
N3 H3N 0.77(5)
N4 C7 1.268(5)
N4 C6 1.460(5)
N5 C8 1.336(4)
N5 C9 1.359(5)
N6 C8 1.351(5)
N6 C10 1.367(5)
N6 C12 1.463(5)
C1 C4 1.501(5)
C2 C3 1.354(6)
C2 H2 0.92(5)
C3 H3 0.92(5)
C4 H4 0.94(4)
C5 C6 1.523(5)
C5 H5A 0.97(5)
C5 H5B 0.94(5)
C6 H6A 0.93(5)
C6 H6B 0.91(5)
C7 C8 1.452(5)
C7 H7 0.92(5)
C9 C10 1.370(5)
C9 H9 0.94(5)
C10 H10 0.93(5)
C11 H11A 0.9600
C11 H11B 0.9600
C11 H11C 0.9600
C12 H12A 0.9600
C12 H12B 0.9600
C12 H12C 0.9600
C13 H13A 0.9600
C13 H13B 0.9600
C13 H13C 0.9600
C14 H14A 0.9600
C14 H14B 0.9600
C14 H14C 0.9600
B1 F2 1.376(5)
B1 F1 1.396(5)
B1 F4 1.397(5)
B1 F3 1.396(5)
B2 F8A 1.324(7)
B2 F5A 1.328(7)
B2 F6B 1.327(8)
B2 F7B 1.343(8)
B2 F7A 1.386(7)
B2 F5B 1.451(8)
B2 F8B 1.499(8)
B2 F6A 1.539(8)

loop_
_geom_torsion_atom_site_label_1
_geom_torsion_atom_site_label_2
_geom_torsion_atom_site_label_3
_geom_torsion_atom_site_label_4
_geom_torsion
N1 Cu1 O2 C14 -61.9(4)
N4 Cu1 O2 C14 130.8(4)
N5 Cu1 O2 C14 48.4(4)
N3 Cu1 O2 C14 -146.1(4)
N4 Cu1 N1 C1 29.7(6)
N5 Cu1 N1 C1 159.7(2)
N3 Cu1 N1 C1 -8.7(2)
O2 Cu1 N1 C1 -101.8(3)
N4 Cu1 N1 C2 -147.6(4)
N5 Cu1 N1 C2 -17.7(4)
N3 Cu1 N1 C2 173.9(4)
O2 Cu1 N1 C2 80.8(4)
N1 Cu1 N3 C4 15.6(2)
N4 Cu1 N3 C4 -153.8(2)
N5 Cu1 N3 C4 -125.0(4)
O2 Cu1 N3 C4 111.2(2)
N1 Cu1 N3 C5 144.8(2)
N4 Cu1 N3 C5 -24.6(2)
N5 Cu1 N3 C5 4.2(5)
O2 Cu1 N3 C5 -119.6(2)
N1 Cu1 N4 C7 131.7(4)
N5 Cu1 N4 C7 -1.4(3)
N3 Cu1 N4 C7 170.3(3)
O2 Cu1 N4 C7 -96.7(3)
N1 Cu1 N4 C6 -39.8(6)
N5 Cu1 N4 C6 -172.9(3)
N3 Cu1 N4 C6 -1.3(3)
O2 Cu1 N4 C6 91.8(3)
N1 Cu1 N5 C8 -167.6(2)
N4 Cu1 N5 C8 -0.7(2)
N3 Cu1 N5 C8 -29.5(6)
O2 Cu1 N5 C8 94.0(3)
N1 Cu1 N5 C9 7.4(5)
N4 Cu1 N5 C9 174.3(5)
N3 Cu1 N5 C9 145.5(5)
O2 Cu1 N5 C9 -91.0(5)
C2 N1 C1 N2 0.2(4)
Cu1 N1 C1 N2 -178.0(2)
C2 N1 C1 C4 178.3(3)
Cu1 N1 C1 C4 0.1(4)
C3 N2 C1 N1 -0.3(4)
C11 N2 C1 N1 -177.9(3)
C3 N2 C1 C4 -178.3(3)
C11 N2 C1 C4 4.1(6)
C1 N1 C2 C3 -0.1(4)
Cu1 N1 C2 C3 177.4(3)
N1 C2 C3 N2 -0.1(4)
C1 N2 C3 C2 0.3(4)
C11 N2 C3 C2 177.9(3)
C13 O1 C4 N3 -78.8(4)
C13 O1 C4 C1 164.3(3)
C5 N3 C4 O1 101.6(3)
Cu1 N3 C4 O1 -134.8(2)
C5 N3 C4 C1 -141.6(3)
Cu1 N3 C4 C1 -18.0(3)
N1 C1 C4 O1 133.5(3)
N2 C1 C4 O1 -48.8(5)
N1 C1 C4 N3 12.5(4)
N2 C1 C4 N3 -169.8(3)
C4 N3 C5 C6 170.8(3)
Cu1 N3 C5 C6 45.0(3)
C7 N4 C6 C5 -144.3(4)
Cu1 N4 C6 C5 26.2(4)
N3 C5 C6 N4 -46.2(4)
C6 N4 C7 C8 173.3(3)
Cu1 N4 C7 C8 2.9(4)
C9 N5 C8 N6 0.1(4)
Cu1 N5 C8 N6 177.1(2)
C9 N5 C8 C7 -174.6(3)
Cu1 N5 C8 C7 2.4(4)
C10 N6 C8 N5 0.0(4)
C12 N6 C8 N5 174.4(4)
C10 N6 C8 C7 174.0(4)
C12 N6 C8 C7 -11.7(6)
N4 C7 C8 N5 -3.6(5)
N4 C7 C8 N6 -177.1(4)
C8 N5 C9 C10 -0.2(5)
Cu1 N5 C9 C10 -175.3(4)
C8 N6 C10 C9 -0.2(4)
C12 N6 C10 C9 -174.5(4)
N5 C9 C10 N6 0.2(5)
